data_2022191
loop_
_publ_author_name
'Yang, Dong-Dong'
'Lu, Li-Ping'
'Zhu, Miao-Li'

_publ_section_title
;
 A new family of lanthanide coordination polymers based on
 3,3'-[(5-carboxylato-1,3-phenylene)bis(oxy)]dibenzoate: synthesis,
 crystal structures and magnetic and luminescence properties
;
_journal_coeditor_code UK3197
_journal_issue 8
_journal_name_full 'Acta Crystallographica Section C'
_journal_page_first
;
;
_journal_paper_doi 10.1107/S2053229620009547
_journal_volume 76
_journal_year 2020
_chemical_formula_iupac '[Nd (C21 H11 O8) (C3 H7 N O)2]'
_chemical_formula_moiety 'C27 H25 N2 Nd O10'
_chemical_formula_sum 'C27 H25 N2 Nd O10'
_chemical_formula_weight 681.73
_chemical_name_systematic
Poly[{\m~5~-3,3-[(5-carboxylato-1,3-phenylene)bis(oxy)]dibenzoato-\k^6^<i>O</i>^1^:<i>O</i>^1'^:<i>O</i>^3^,<i>O</i>^3'^:<i>O</i>^5^:<i>O</i>^5'^}bis(<i>N</i>,<i>N</i>-dimethylformamide-\k<i>O</i>)neodymium(III)]
_space_group_crystal_system triclinic
_space_group_IT_number 2
_space_group_name_Hall '-P 1'
_space_group_name_H-M_alt 'P -1'
_atom_sites_solution_hydrogens geom
_audit_creation_method SHELXL-2018/3
_cell_angle_alpha 102.564(3)
_cell_angle_beta 101.643(3)
_cell_angle_gamma 100.661(3)
_cell_formula_units_Z 2
_cell_length_a 10.8669(14)
_cell_length_b 11.1173(14)
_cell_length_c 12.4442(15)
_cell_measurement_reflns_used 7465
_cell_measurement_temperature 298(2)
_cell_measurement_theta_max 24.04
_cell_measurement_theta_min 2.92
_cell_volume 1395.4(3)
_computing_cell_refinement
;
SAINT (Bruker, 2009)
;
_computing_data_collection
;
APEX2 (Bruker, 2009)
;
_computing_data_reduction
;
SAINT (Bruker, 2009)
;
_computing_molecular_graphics
;
SHELXTL (Sheldrick 2008)
;
_computing_publication_material
;
SHELXTL (Sheldrick 2008)
;
_computing_structure_refinement
;
SHELXL2018 (Sheldrick, 2015)
;
_computing_structure_solution
;
SHELXS97 (Sheldrick 2008)
;
_diffrn_ambient_temperature 298(2)
_diffrn_measured_fraction_theta_full 0.999
_diffrn_measured_fraction_theta_max 0.999
_diffrn_measurement_device_type 'Bruker APEXII CCD'
_diffrn_measurement_method '\f and \w scans'
_diffrn_radiation_type MoK\a
_diffrn_radiation_wavelength 0.71073
_diffrn_reflns_av_R_equivalents 0.0811
_diffrn_reflns_av_unetI/netI 0.0910
_diffrn_reflns_limit_h_max 13
_diffrn_reflns_limit_h_min -13
_diffrn_reflns_limit_k_max 13
_diffrn_reflns_limit_k_min -13
_diffrn_reflns_limit_l_max 15
_diffrn_reflns_limit_l_min -15
_diffrn_reflns_number 22113
_diffrn_reflns_theta_full 25.242
_diffrn_reflns_theta_max 25.499
_diffrn_reflns_theta_min 2.918
_exptl_absorpt_coefficient_mu 1.919
_exptl_absorpt_correction_T_max 0.746
_exptl_absorpt_correction_T_min 0.680
_exptl_absorpt_correction_type multi-scan
_exptl_absorpt_process_details
;
(SADABS; Bruker, 2001)
;
_exptl_crystal_colour purple
_exptl_crystal_density_diffrn 1.623
_exptl_crystal_description block
_exptl_crystal_F_000 682
_exptl_crystal_size_max 0.300
_exptl_crystal_size_mid 0.200
_exptl_crystal_size_min 0.180
_refine_diff_density_max 0.781
_refine_diff_density_min -0.602
_refine_ls_extinction_method none
_refine_ls_goodness_of_fit_ref 1.043
_refine_ls_hydrogen_treatment constr
_refine_ls_matrix_type full
_refine_ls_number_parameters 365
_refine_ls_number_reflns 5182
_refine_ls_number_restraints 10
_refine_ls_restrained_S_all 1.044
_refine_ls_R_factor_all 0.0822
_refine_ls_R_factor_gt 0.0465
_refine_ls_shift/su_max 0.002
_refine_ls_shift/su_mean 0.000
_refine_ls_structure_factor_coef Fsqd
_refine_ls_weighting_details 'w=1/[\s^2^(Fo^2^)+(0.0251P)^2^+1.4693P] where P=(Fo^2^+2Fc^2^)/3'
_refine_ls_weighting_scheme calc
_refine_ls_wR_factor_gt 0.0708
_refine_ls_wR_factor_ref 0.0798
_reflns_number_gt 3887
_reflns_number_total 5182
_reflns_threshold_expression 'I > 2\s(I)'
_cod_data_source_file uk3197sup1.cif
_cod_data_source_block CP3-Nd
_cod_database_code 2022191
_shelx_space_group_comment
;
The symmetry employed for this shelxl refinement is uniquely defined
by the following loop, which should always be used as a source of
symmetry information in preference to the above space-group names.
They are only intended as comments.
;
_shelx_estimated_absorpt_t_min 0.597
_shelx_estimated_absorpt_t_max 0.724

loop_
_space_group_symop_operation_xyz
'x, y, z'
'-x, -y, -z'

loop_
_atom_site_type_symbol
_atom_site_label
_atom_site_fract_x
_atom_site_fract_y
_atom_site_fract_z
_atom_site_U_iso_or_equiv
_atom_site_adp_type
_atom_site_calc_flag
_atom_site_occupancy
_atom_site_disorder_assembly
_atom_site_disorder_group
Nd Nd1 0.45655(3) 0.44315(3) 1.14815(3) 0.02371(10) Uani d 1 . .
C C1 0.2953(5) 0.3216(5) 0.8651(5) 0.0290(13) Uani d 1 . .
C C2 0.1619(5) 0.2547(4) 0.7884(4) 0.0225(12) Uani d 1 . .
C C3 0.0744(5) 0.1769(5) 0.8263(4) 0.0274(13) Uani d 1 . .
H H3 0.096571 0.165589 0.898977 0.033 Uiso calc 1 . .
C C4 -0.0457(5) 0.1168(5) 0.7545(4) 0.0246(12) Uani d 1 . .
C C5 -0.0818(5) 0.1354(5) 0.6482(4) 0.0307(13) Uani d 1 . .
H H5 -0.164655 0.096961 0.602118 0.037 Uiso calc 1 . .
C C6 0.0054(5) 0.2111(5) 0.6108(4) 0.0302(13) Uani d 1 . .
C C7 0.1273(5) 0.2707(5) 0.6799(4) 0.0265(13) Uani d 1 . .
H H7 0.186202 0.321536 0.653752 0.032 Uiso calc 1 . .
C C8 -0.1419(5) 0.1801(6) 0.4298(5) 0.0367(15) Uani d 1 . .
C C9 -0.1831(6) 0.0509(6) 0.3856(5) 0.0412(15) Uani d 1 . .
H H9 -0.131487 -0.002061 0.407303 0.049 Uiso calc 1 . .
C C10 -0.3020(6) 0.0008(6) 0.3085(5) 0.0430(16) Uani d 1 . .
H H10 -0.331994 -0.086695 0.279418 0.052 Uiso calc 1 . .
C C11 -0.3769(5) 0.0806(5) 0.2743(4) 0.0365(15) Uani d 1 . .
H H11 -0.457905 0.046541 0.223621 0.044 Uiso calc 1 . .
C C12 -0.3313(5) 0.2110(5) 0.3153(4) 0.0309(13) Uani d 1 . .
C C13 -0.4052(5) 0.2988(6) 0.2711(4) 0.0332(14) Uani d 1 . .
C C14 -0.2135(5) 0.2618(5) 0.3958(4) 0.0334(14) Uani d 1 . .
H H14 -0.183457 0.349149 0.426138 0.040 Uiso calc 1 . .
C C15 -0.2017(4) 0.0701(5) 0.8601(4) 0.0235(12) Uani d 1 . .
C C16 -0.2357(5) 0.1843(5) 0.8705(4) 0.0263(12) Uani d 1 . .
H H16 -0.207291 0.239301 0.829190 0.032 Uiso calc 1 . .
C C17 -0.3130(5) 0.2172(5) 0.9434(4) 0.0244(12) Uani d 1 . .
C C18 -0.3532(5) 0.1342(5) 1.0048(4) 0.0331(14) Uani d 1 . .
H H18 -0.403467 0.156021 1.054759 0.040 Uiso calc 1 . .
C C19 -0.3192(5) 0.0191(5) 0.9921(4) 0.0341(14) Uani d 1 . .
H H19 -0.347280 -0.036284 1.033254 0.041 Uiso calc 1 . .
C C20 -0.2438(5) -0.0143(5) 0.9191(4) 0.0295(13) Uani d 1 . .
H H20 -0.221851 -0.092189 0.909691 0.035 Uiso calc 1 . .
C C21 -0.3549(5) 0.3403(5) 0.9522(5) 0.0322(14) Uani d 1 . .
C C22 0.1576(7) 0.4130(7) 1.1920(6) 0.068(2) Uani d 1 . .
H H22 0.178516 0.498092 1.192262 0.082 Uiso calc 1 . .
C C23 -0.0004(8) 0.2332(7) 1.1843(8) 0.102(3) Uani d 1 . .
H H23A 0.012073 0.188064 1.113746 0.153 Uiso calc 1 . .
H H23B -0.090513 0.212595 1.182989 0.153 Uiso calc 1 . .
H H23C 0.048612 0.209279 1.246078 0.153 Uiso calc 1 . .
C C24 -0.0527(8) 0.4442(8) 1.2059(9) 0.129(4) Uani d 1 . .
H H24A -0.119691 0.401572 1.233836 0.193 Uiso calc 1 . .
H H24B -0.089203 0.451926 1.131477 0.193 Uiso calc 1 . .
H H24C -0.013721 0.527153 1.256493 0.193 Uiso calc 1 . .
C C25 0.5416(8) 0.6213(8) 1.4238(7) 0.083(3) Uani d 1 . .
H H25 0.601798 0.577946 1.449926 0.100 Uiso calc 1 . .
C C26 0.6654(9) 0.8023(10) 1.5771(7) 0.166(6) Uani d 1 . .
H H26A 0.631095 0.842599 1.636864 0.249 Uiso calc 1 . .
H H26B 0.722399 0.865653 1.556840 0.249 Uiso calc 1 . .
H H26C 0.712459 0.744521 1.602761 0.249 Uiso calc 1 . .
C C27 0.4736(12) 0.8091(10) 1.4384(10) 0.154(4) Uani d 1 . .
H H27A 0.431330 0.769702 1.359524 0.232 Uiso calc 1 . .
H H27B 0.521918 0.893513 1.446639 0.232 Uiso calc 1 . .
H H27C 0.409794 0.812749 1.481529 0.232 Uiso calc 1 . .
N N1 0.5619(7) 0.7344(7) 1.4803(5) 0.079(2) Uani d 1 . .
N N2 0.0442(5) 0.3720(5) 1.1998(5) 0.0600(16) Uani d 1 . .
O O1 0.3108(3) 0.3236(4) 0.9675(3) 0.0427(10) Uani d 1 . .
O O2 0.3774(3) 0.3683(3) 0.8188(3) 0.0359(9) Uani d 1 . .
O O3 -0.0204(3) 0.2366(4) 0.5056(3) 0.0480(11) Uani d 1 . .
O O4 -0.3513(4) 0.4132(4) 0.2902(3) 0.0470(11) Uani d 1 . .
O O5 -0.5196(3) 0.2516(3) 0.2106(3) 0.0386(10) Uani d 1 . .
O O6 -0.1301(3) 0.0278(3) 0.7852(3) 0.0315(9) Uani d 1 . .
O O7 -0.3306(4) 0.4014(3) 0.8821(3) 0.0443(10) Uani d 1 . .
O O8 -0.4097(4) 0.3757(4) 1.0284(3) 0.0472(11) Uani d 1 . .
O O9 0.2438(4) 0.3580(4) 1.1843(3) 0.0427(10) Uani d 1 . .
O O10 0.4566(4) 0.5595(4) 1.3411(3) 0.0559(12) Uani d 1 . .

loop_
_atom_site_aniso_label
_atom_site_aniso_U_11
_atom_site_aniso_U_22
_atom_site_aniso_U_33
_atom_site_aniso_U_12
_atom_site_aniso_U_13
_atom_site_aniso_U_23
Nd1 0.01696(16) 0.02346(16) 0.02874(18) 0.00682(12) 0.00082(11) 0.00576(12)
C1 0.028(3) 0.021(3) 0.035(4) 0.008(3) 0.004(3) 0.004(3)
C2 0.022(3) 0.021(3) 0.026(3) 0.011(2) 0.006(2) 0.006(2)
C3 0.030(3) 0.027(3) 0.026(3) 0.011(3) 0.007(3) 0.005(3)
C4 0.022(3) 0.021(3) 0.034(3) 0.008(2) 0.015(3) 0.005(3)
C5 0.015(3) 0.035(3) 0.039(4) 0.007(3) -0.001(3) 0.011(3)
C6 0.033(3) 0.032(3) 0.030(3) 0.013(3) 0.004(3) 0.018(3)
C7 0.017(3) 0.027(3) 0.039(3) 0.007(2) 0.009(3) 0.015(3)
C8 0.027(3) 0.057(4) 0.032(3) 0.012(3) 0.003(3) 0.025(3)
C9 0.043(4) 0.051(4) 0.039(4) 0.031(3) 0.006(3) 0.018(3)
C10 0.058(4) 0.037(4) 0.037(4) 0.026(3) 0.007(3) 0.009(3)
C11 0.041(4) 0.039(4) 0.027(3) 0.012(3) 0.001(3) 0.008(3)
C12 0.032(3) 0.036(3) 0.028(3) 0.014(3) 0.004(3) 0.013(3)
C13 0.029(3) 0.038(4) 0.028(3) 0.009(3) -0.003(3) 0.007(3)
C14 0.035(3) 0.032(3) 0.034(3) 0.008(3) 0.002(3) 0.014(3)
C15 0.016(3) 0.024(3) 0.025(3) -0.001(2) 0.002(2) 0.001(3)
C16 0.025(3) 0.027(3) 0.030(3) 0.007(2) 0.008(2) 0.011(3)
C17 0.020(3) 0.025(3) 0.027(3) 0.005(2) 0.005(2) 0.004(3)
C18 0.030(3) 0.041(4) 0.029(3) 0.011(3) 0.013(3) 0.004(3)
C19 0.043(4) 0.027(3) 0.038(4) 0.007(3) 0.016(3) 0.017(3)
C20 0.030(3) 0.021(3) 0.038(3) 0.010(3) 0.006(3) 0.008(3)
C21 0.013(3) 0.035(3) 0.046(4) 0.011(3) 0.000(3) 0.007(3)
C22 0.053(5) 0.049(5) 0.118(7) 0.012(4) 0.037(5) 0.042(5)
C23 0.075(6) 0.074(6) 0.159(9) 0.009(5) 0.054(6) 0.020(6)
C24 0.069(6) 0.081(6) 0.254(13) 0.043(5) 0.072(7) 0.030(7)
C25 0.085(7) 0.075(6) 0.074(6) -0.006(5) 0.037(5) -0.005(5)
C26 0.132(8) 0.202(12) 0.066(6) -0.107(8) 0.023(6) -0.038(7)
C27 0.220(13) 0.100(8) 0.171(11) 0.039(9) 0.098(9) 0.046(8)
N1 0.107(6) 0.060(4) 0.050(4) -0.019(4) 0.034(4) -0.006(4)
N2 0.036(3) 0.061(4) 0.096(5) 0.021(3) 0.033(3) 0.023(3)
O1 0.034(2) 0.049(3) 0.031(2) -0.004(2) -0.0055(19) 0.005(2)
O2 0.024(2) 0.034(2) 0.043(2) -0.0035(18) 0.0037(19) 0.0088(19)
O3 0.026(2) 0.070(3) 0.050(3) 0.005(2) -0.003(2) 0.038(2)
O4 0.038(2) 0.030(2) 0.059(3) 0.004(2) -0.015(2) 0.012(2)
O5 0.029(2) 0.032(2) 0.050(3) 0.0066(19) -0.004(2) 0.015(2)
O6 0.029(2) 0.024(2) 0.041(2) 0.0017(17) 0.0181(18) 0.0030(18)
O7 0.044(3) 0.035(2) 0.069(3) 0.024(2) 0.020(2) 0.026(2)
O8 0.035(2) 0.053(3) 0.055(3) 0.022(2) 0.017(2) 0.003(2)
O9 0.028(2) 0.045(3) 0.061(3) 0.014(2) 0.017(2) 0.017(2)
O10 0.048(3) 0.062(3) 0.038(3) 0.000(2) 0.006(2) -0.011(2)

loop_
_atom_type_symbol
_atom_type_description
_atom_type_scat_dispersion_real
_atom_type_scat_dispersion_imag
_atom_type_scat_source
C C 0.0033 0.0016 'International Tables Vol C Tables 4.2.6.8 and 6.1.1.4'
H H 0.0000 0.0000 'International Tables Vol C Tables 4.2.6.8 and 6.1.1.4'
N N 0.0061 0.0033 'International Tables Vol C Tables 4.2.6.8 and 6.1.1.4'
O O 0.0106 0.0060 'International Tables Vol C Tables 4.2.6.8 and 6.1.1.4'
Nd Nd -0.1943 3.0179 'International Tables Vol C Tables 4.2.6.8 and 6.1.1.4'

loop_
_geom_angle_atom_site_label_1
_geom_angle_atom_site_label_2
_geom_angle_atom_site_label_3
_geom_angle_site_symmetry_1
_geom_angle_site_symmetry_3
_geom_angle
_geom_angle_publ_flag
O8 Nd1 O2 1_655 2_667 76.91(13) ?
O8 Nd1 O1 1_655 . 74.18(13) ?
O2 Nd1 O1 2_667 . 126.26(12) ?
O8 Nd1 O7 1_655 2_567 123.16(14) ?
O2 Nd1 O7 2_667 2_567 77.99(13) ?
O1 Nd1 O7 . 2_567 81.38(13) ?
O8 Nd1 O5 1_655 1_656 83.05(13) ?
O2 Nd1 O5 2_667 1_656 126.82(12) ?
O1 Nd1 O5 . 1_656 93.27(13) ?
O7 Nd1 O5 2_567 1_656 149.71(13) ?
O8 Nd1 O10 1_655 . 144.48(14) ?
O2 Nd1 O10 2_667 . 78.46(13) ?
O1 Nd1 O10 . . 141.33(14) ?
O7 Nd1 O10 2_567 . 75.32(14) ?
O5 Nd1 O10 1_656 . 91.72(14) ?
O8 Nd1 O9 1_655 . 138.31(13) ?
O2 Nd1 O9 2_667 . 144.14(13) ?
O1 Nd1 O9 . . 72.37(13) ?
O7 Nd1 O9 2_567 . 75.17(13) ?
O5 Nd1 O9 1_656 . 74.81(12) ?
O10 Nd1 O9 . . 72.07(13) ?
O8 Nd1 O4 1_655 1_656 77.58(13) ?
O2 Nd1 O4 2_667 1_656 75.85(12) ?
O1 Nd1 O4 . 1_656 137.35(13) ?
O7 Nd1 O4 2_567 1_656 141.25(13) ?
O5 Nd1 O4 1_656 1_656 51.75(11) ?
O10 Nd1 O4 . 1_656 71.82(14) ?
O9 Nd1 O4 . 1_656 112.51(13) ?
O8 Nd1 C13 1_655 1_656 77.48(15) ?
O2 Nd1 C13 2_667 1_656 100.95(15) ?
O1 Nd1 C13 . 1_656 115.36(15) ?
O7 Nd1 C13 2_567 1_656 157.62(15) ?
O5 Nd1 C13 1_656 1_656 26.05(13) ?
O10 Nd1 C13 . 1_656 82.54(15) ?
O9 Nd1 C13 . 1_656 95.12(15) ?
O4 Nd1 C13 1_656 1_656 25.80(12) ?
O1 C1 O2 . . 127.3(5) ?
O1 C1 C2 . . 116.1(5) ?
O2 C1 C2 . . 116.6(5) ?
C7 C2 C3 . . 119.9(5) ?
C7 C2 C1 . . 119.9(5) ?
C3 C2 C1 . . 120.2(5) ?
C4 C3 C2 . . 118.9(5) ?
C4 C3 H3 . . 120.5 ?
C2 C3 H3 . . 120.5 ?
C5 C4 C3 . . 121.4(5) ?
C5 C4 O6 . . 118.2(4) ?
C3 C4 O6 . . 120.1(5) ?
C6 C5 C4 . . 119.4(5) ?
C6 C5 H5 . . 120.3 ?
C4 C5 H5 . . 120.3 ?
C5 C6 C7 . . 120.5(5) ?
C5 C6 O3 . . 124.3(5) ?
C7 C6 O3 . . 115.1(5) ?
C6 C7 C2 . . 119.8(5) ?
C6 C7 H7 . . 120.1 ?
C2 C7 H7 . . 120.1 ?
C9 C8 C14 . . 121.9(5) ?
C9 C8 O3 . . 121.6(5) ?
C14 C8 O3 . . 116.3(5) ?
C8 C9 C10 . . 119.1(5) ?
C8 C9 H9 . . 120.4 ?
C10 C9 H9 . . 120.4 ?
C9 C10 C11 . . 120.1(5) ?
C9 C10 H10 . . 120.0 ?
C11 C10 H10 . . 120.0 ?
C12 C11 C10 . . 120.1(5) ?
C12 C11 H11 . . 119.9 ?
C10 C11 H11 . . 119.9 ?
C11 C12 C14 . . 119.9(5) ?
C11 C12 C13 . . 120.8(5) ?
C14 C12 C13 . . 119.2(5) ?
O4 C13 O5 . . 122.3(5) ?
O4 C13 C12 . . 119.8(5) ?
O5 C13 C12 . . 117.8(5) ?
O4 C13 Nd1 . 1_454 63.9(3) ?
O5 C13 Nd1 . 1_454 58.8(3) ?
C12 C13 Nd1 . 1_454 169.9(4) ?
C8 C14 C12 . . 118.6(5) ?
C8 C14 H14 . . 120.7 ?
C12 C14 H14 . . 120.7 ?
C16 C15 C20 . . 121.6(5) ?
C16 C15 O6 . . 123.0(5) ?
C20 C15 O6 . . 115.3(4) ?
C15 C16 C17 . . 119.5(5) ?
C15 C16 H16 . . 120.2 ?
C17 C16 H16 . . 120.2 ?
C18 C17 C16 . . 119.2(5) ?
C18 C17 C21 . . 120.9(5) ?
C16 C17 C21 . . 119.9(5) ?
C19 C18 C17 . . 120.4(5) ?
C19 C18 H18 . . 119.8 ?
C17 C18 H18 . . 119.8 ?
C20 C19 C18 . . 120.5(5) ?
C20 C19 H19 . . 119.7 ?
C18 C19 H19 . . 119.7 ?
C19 C20 C15 . . 118.7(5) ?
C19 C20 H20 . . 120.6 ?
C15 C20 H20 . . 120.6 ?
O8 C21 O7 . . 124.3(5) ?
O8 C21 C17 . . 118.7(5) ?
O7 C21 C17 . . 117.1(5) ?
O9 C22 N2 . . 129.8(7) ?
O9 C22 H22 . . 115.1 ?
N2 C22 H22 . . 115.1 ?
N2 C23 H23A . . 109.5 ?
N2 C23 H23B . . 109.5 ?
H23A C23 H23B . . 109.5 ?
N2 C23 H23C . . 109.5 ?
H23A C23 H23C . . 109.5 ?
H23B C23 H23C . . 109.5 ?
N2 C24 H24A . . 109.5 ?
N2 C24 H24B . . 109.5 ?
H24A C24 H24B . . 109.5 ?
N2 C24 H24C . . 109.5 ?
H24A C24 H24C . . 109.5 ?
H24B C24 H24C . . 109.5 ?
O10 C25 N1 . . 130.5(9) ?
O10 C25 H25 . . 114.7 ?
N1 C25 H25 . . 114.7 ?
N1 C26 H26A . . 109.5 ?
N1 C26 H26B . . 109.5 ?
H26A C26 H26B . . 109.5 ?
N1 C26 H26C . . 109.5 ?
H26A C26 H26C . . 109.5 ?
H26B C26 H26C . . 109.5 ?
N1 C27 H27A . . 109.5 ?
N1 C27 H27B . . 109.5 ?
H27A C27 H27B . . 109.5 ?
N1 C27 H27C . . 109.5 ?
H27A C27 H27C . . 109.5 ?
H27B C27 H27C . . 109.5 ?
C25 N1 C26 . . 127.7(9) ?
C25 N1 C27 . . 116.7(8) ?
C26 N1 C27 . . 115.4(8) ?
C22 N2 C24 . . 125.8(7) ?
C22 N2 C23 . . 117.4(6) ?
C24 N2 C23 . . 116.2(6) ?
C1 O1 Nd1 . . 138.5(3) ?
C1 O2 Nd1 . 2_667 139.9(3) ?
C6 O3 C8 . . 119.1(4) ?
C13 O4 Nd1 . 1_454 90.3(3) ?
C13 O5 Nd1 . 1_454 95.2(3) ?
C15 O6 C4 . . 118.9(4) ?
C21 O7 Nd1 . 2_567 117.0(3) ?
C21 O8 Nd1 . 1_455 170.3(4) ?
C22 O9 Nd1 . . 126.6(4) ?
C25 O10 Nd1 . . 133.3(5) ?

loop_
_geom_bond_atom_site_label_1
_geom_bond_atom_site_label_2
_geom_bond_site_symmetry_2
_geom_bond_distance
_geom_bond_publ_flag
Nd1 O8 1_655 2.385(4) ?
Nd1 O2 2_667 2.397(3) ?
Nd1 O1 . 2.411(4) ?
Nd1 O7 2_567 2.440(4) ?
Nd1 O5 1_656 2.460(3) ?
Nd1 O10 . 2.467(4) ?
Nd1 O9 . 2.498(4) ?
Nd1 O4 1_656 2.573(3) ?
Nd1 C13 1_656 2.864(5) ?
C1 O1 . 1.246(6) ?
C1 O2 . 1.251(6) ?
C1 C2 . 1.517(7) ?
C2 C7 . 1.386(6) ?
C2 C3 . 1.388(7) ?
C3 C4 . 1.377(7) ?
C3 H3 . 0.9300 ?
C4 C5 . 1.372(7) ?
C4 O6 . 1.391(6) ?
C5 C6 . 1.370(7) ?
C5 H5 . 0.9300 ?
C6 C7 . 1.379(7) ?
C6 O3 . 1.384(6) ?
C7 H7 . 0.9300 ?
C8 C9 . 1.373(8) ?
C8 C14 . 1.381(7) ?
C8 O3 . 1.400(6) ?
C9 C10 . 1.379(7) ?
C9 H9 . 0.9300 ?
C10 C11 . 1.387(7) ?
C10 H10 . 0.9300 ?
C11 C12 . 1.385(7) ?
C11 H11 . 0.9300 ?
C12 C14 . 1.389(7) ?
C12 C13 . 1.499(7) ?
C13 O4 . 1.247(6) ?
C13 O5 . 1.263(6) ?
C14 H14 . 0.9300 ?
C15 C16 . 1.373(7) ?
C15 C20 . 1.380(7) ?
C15 O6 . 1.391(6) ?
C16 C17 . 1.392(7) ?
C16 H16 . 0.9300 ?
C17 C18 . 1.384(7) ?
C17 C21 . 1.510(7) ?
C18 C19 . 1.382(7) ?
C18 H18 . 0.9300 ?
C19 C20 . 1.378(7) ?
C19 H19 . 0.9300 ?
C20 H20 . 0.9300 ?
C21 O8 . 1.249(6) ?
C21 O7 . 1.255(6) ?
C22 O9 . 1.218(7) ?
C22 N2 . 1.263(7) ?
C22 H22 . 0.9300 ?
C23 N2 . 1.487(8) ?
C23 H23A . 0.9600 ?
C23 H23B . 0.9600 ?
C23 H23C . 0.9600 ?
C24 N2 . 1.441(8) ?
C24 H24A . 0.9600 ?
C24 H24B . 0.9600 ?
C24 H24C . 0.9600 ?
C25 O10 . 1.208(8) ?
C25 N1 . 1.254(9) ?
C25 H25 . 0.9300 ?
C26 N1 . 1.425(7) ?
C26 H26A . 0.9600 ?
C26 H26B . 0.9600 ?
C26 H26C . 0.9600 ?
C27 N1 . 1.471(11) ?
C27 H27A . 0.9600 ?
C27 H27B . 0.9600 ?
C27 H27C . 0.9600 ?

loop_
_geom_torsion_atom_site_label_1
_geom_torsion_atom_site_label_2
_geom_torsion_atom_site_label_3
_geom_torsion_atom_site_label_4
_geom_torsion_site_symmetry_1
_geom_torsion_site_symmetry_2
_geom_torsion_site_symmetry_3
_geom_torsion_site_symmetry_4
_geom_torsion
_geom_torsion_publ_flag
O1 C1 C2 C7 . . . . 166.2(5) ?
O2 C1 C2 C7 . . . . -13.8(7) ?
O1 C1 C2 C3 . . . . -14.1(7) ?
O2 C1 C2 C3 . . . . 165.8(5) ?
C7 C2 C3 C4 . . . . 0.1(7) ?
C1 C2 C3 C4 . . . . -179.6(4) ?
C2 C3 C4 C5 . . . . -2.1(7) ?
C2 C3 C4 O6 . . . . 173.0(4) ?
C3 C4 C5 C6 . . . . 2.8(8) ?
O6 C4 C5 C6 . . . . -172.4(4) ?
C4 C5 C6 C7 . . . . -1.5(8) ?
C4 C5 C6 O3 . . . . -179.9(5) ?
C5 C6 C7 C2 . . . . -0.4(8) ?
O3 C6 C7 C2 . . . . 178.1(4) ?
C3 C2 C7 C6 . . . . 1.2(7) ?
C1 C2 C7 C6 . . . . -179.2(5) ?
C14 C8 C9 C10 . . . . -2.8(9) ?
O3 C8 C9 C10 . . . . -178.0(5) ?
C8 C9 C10 C11 . . . . 1.7(9) ?
C9 C10 C11 C12 . . . . 1.5(9) ?
C10 C11 C12 C14 . . . . -3.6(8) ?
C10 C11 C12 C13 . . . . 174.2(5) ?
C11 C12 C13 O4 . . . . -164.9(5) ?
C14 C12 C13 O4 . . . . 13.0(8) ?
C11 C12 C13 O5 . . . . 12.0(8) ?
C14 C12 C13 O5 . . . . -170.2(5) ?
C11 C12 C13 Nd1 . . . 1_454 -56(2) ?
C14 C12 C13 Nd1 . . . 1_454 122(2) ?
C9 C8 C14 C12 . . . . 0.7(8) ?
O3 C8 C14 C12 . . . . 176.1(5) ?
C11 C12 C14 C8 . . . . 2.5(8) ?
C13 C12 C14 C8 . . . . -175.4(5) ?
C20 C15 C16 C17 . . . . 0.9(7) ?
O6 C15 C16 C17 . . . . 176.8(4) ?
C15 C16 C17 C18 . . . . 0.5(7) ?
C15 C16 C17 C21 . . . . -177.8(4) ?
C16 C17 C18 C19 . . . . -1.2(7) ?
C21 C17 C18 C19 . . . . 177.0(5) ?
C17 C18 C19 C20 . . . . 0.5(8) ?
C18 C19 C20 C15 . . . . 0.9(8) ?
C16 C15 C20 C19 . . . . -1.6(7) ?
O6 C15 C20 C19 . . . . -177.8(4) ?
C18 C17 C21 O8 . . . . 10.9(7) ?
C16 C17 C21 O8 . . . . -170.8(5) ?
C18 C17 C21 O7 . . . . -169.8(5) ?
C16 C17 C21 O7 . . . . 8.4(7) ?
O10 C25 N1 C26 . . . . -179.3(7) ?
O10 C25 N1 C27 . . . . -3.5(13) ?
O9 C22 N2 C24 . . . . -178.5(8) ?
O9 C22 N2 C23 . . . . -8.0(12) ?
O2 C1 O1 Nd1 . . . . 19.8(9) ?
C2 C1 O1 Nd1 . . . . -160.3(3) ?
O1 C1 O2 Nd1 . . . 2_667 -42.6(9) ?
C2 C1 O2 Nd1 . . . 2_667 137.5(4) ?
C5 C6 O3 C8 . . . . -1.5(8) ?
C7 C6 O3 C8 . . . . 180.0(5) ?
C9 C8 O3 C6 . . . . -64.0(7) ?
C14 C8 O3 C6 . . . . 120.6(5) ?
O5 C13 O4 Nd1 . . . 1_454 -7.3(6) ?
C12 C13 O4 Nd1 . . . 1_454 169.4(4) ?
O4 C13 O5 Nd1 . . . 1_454 7.7(6) ?
C12 C13 O5 Nd1 . . . 1_454 -169.1(4) ?
C16 C15 O6 C4 . . . . 27.1(6) ?
C20 C15 O6 C4 . . . . -156.7(4) ?
C5 C4 O6 C15 . . . . -104.6(5) ?
C3 C4 O6 C15 . . . . 80.2(6) ?
O8 C21 O7 Nd1 . . . 2_567 -20.8(7) ?
C17 C21 O7 Nd1 . . . 2_567 160.0(3) ?
N2 C22 O9 Nd1 . . . . 172.8(6) ?
N1 C25 O10 Nd1 . . . . 122.5(8) ?

_cod_database_fobs_code 2022191
